data_7110308
loop_
_publ_author_name
'Hamilton, Charles W.'
'Laitar, David S.'
'Sadighi, Joseph P.'

_publ_section_title
;
 Oxidation-resistant, sterically demanding phenanthrolines as supporting
 ligands for copper(i) nitrene transfer catalystsElectronic Supplementary
 Information (ESI) available: Synthesis of 1?4?, with spectroscopic and
 analytical details; crystallographic data plus additional structures. See
 http://www.rsc.org/suppdata/cc/b4/b404515g/
;
_journal_issue 14
_journal_name_full 'Chemical Communications'
_journal_page_first 1628
_journal_page_last 1629
_journal_paper_doi 10.1039/b404515g
_journal_year 2004
_chemical_formula_sum 'C37 H18 Cl2 Cu F24 N2 Sb'
_chemical_formula_weight 1202.72
_chemical_name_systematic
;
?
;
_space_group_IT_number 2
_symmetry_cell_setting triclinic
_symmetry_space_group_name_Hall '-P 1'
_symmetry_space_group_name_H-M 'P -1'
_atom_sites_solution_hydrogens geom
_atom_sites_solution_primary direct
_atom_sites_solution_secondary difmap
_audit_creation_method SHELXL-97
_cell_angle_alpha 88.865(2)
_cell_angle_beta 85.991(2)
_cell_angle_gamma 72.624(2)
_cell_formula_units_Z 4
_cell_length_a 12.8498(11)
_cell_length_b 17.2274(14)
_cell_length_c 19.3942(16)
_cell_measurement_reflns_used 8494
_cell_measurement_temperature 194(2)
_cell_measurement_theta_max 28.13
_cell_measurement_theta_min 2.54
_cell_volume 4087.3(6)
_computing_cell_refinement 'Bruker SMART'
_computing_data_collection 'Bruker SMART'
_computing_data_reduction 'Bruker SAINT'
_computing_molecular_graphics 'Bruker SHELXTL'
_computing_publication_material 'Bruker SHELXTL'
_computing_structure_refinement 'SHELXL-97 (Sheldrick, 1997)'
_computing_structure_solution 'SHELXS-97 (Sheldrick, 1990)'
_diffrn_ambient_temperature 194(2)
_diffrn_measured_fraction_theta_full 0.901
_diffrn_measured_fraction_theta_max 0.901
_diffrn_measurement_device_type 'CCD area detector'
_diffrn_measurement_method 'phi and omega scans'
_diffrn_radiation_monochromator graphite
_diffrn_radiation_source 'fine-focus sealed tube'
_diffrn_radiation_type MoK\a
_diffrn_radiation_wavelength 0.71073
_diffrn_reflns_av_R_equivalents 0.0186
_diffrn_reflns_av_sigmaI/netI 0.0369
_diffrn_reflns_limit_h_max 16
_diffrn_reflns_limit_h_min -14
_diffrn_reflns_limit_k_max 21
_diffrn_reflns_limit_k_min -22
_diffrn_reflns_limit_l_max 25
_diffrn_reflns_limit_l_min -24
_diffrn_reflns_number 25968
_diffrn_reflns_theta_full 28.32
_diffrn_reflns_theta_max 28.32
_diffrn_reflns_theta_min 1.62
_exptl_absorpt_coefficient_mu 1.455
_exptl_absorpt_correction_type none
_exptl_crystal_colour yellow
_exptl_crystal_density_diffrn 1.955
_exptl_crystal_density_method 'not measured'
_exptl_crystal_description block
_exptl_crystal_F_000 2336
_exptl_crystal_size_max 0.33
_exptl_crystal_size_mid 0.33
_exptl_crystal_size_min 0.18
_refine_diff_density_max 1.360
_refine_diff_density_min -1.530
_refine_diff_density_rms 0.123
_refine_ls_extinction_coef 0.0053(3)
_refine_ls_extinction_expression Fc^*^==kFc[1+0.001xFc^2^\l^3^/sin(2\q)]^-1/4^
_refine_ls_extinction_method SHELXL
_refine_ls_goodness_of_fit_ref 1.124
_refine_ls_hydrogen_treatment mixed
_refine_ls_matrix_type full
_refine_ls_number_parameters 1299
_refine_ls_number_reflns 18329
_refine_ls_number_restraints 0
_refine_ls_restrained_S_all 1.124
_refine_ls_R_factor_all 0.0893
_refine_ls_R_factor_gt 0.0687
_refine_ls_shift/su_max 0.016
_refine_ls_shift/su_mean 0.001
_refine_ls_structure_factor_coef Fsqd
_refine_ls_weighting_details 'calc w==1/[\s^2^(Fo^2^)+(0.0822P)^2^+11.6277P] where P==(Fo^2^+2Fc^2^)/3'
_refine_ls_weighting_scheme calc
_refine_ls_wR_factor_gt 0.1748
_refine_ls_wR_factor_ref 0.2015
_reflns_number_gt 14645
_reflns_number_total 18329
_reflns_threshold_expression >2sigma(I)
_cod_data_source_file b404515gsup1.cif
_cod_data_source_block 03325t
_cod_depositor_comments
;
The following automatic conversions were performed:

'_symmetry_cell_setting' value 'Triclinic' changed to 'triclinic'
according to /home/saulius/struct/CIF-dictionaries/cif_core.dic
dictionary named 'cif_core.dic' version 2.4.2 from 2011-04-26.

Automatic conversion script
Id: cif_fix_values 1891 2012-01-12 08:04:46Z andrius 
;
_cod_original_sg_symbol_H-M P-1
_cod_database_code 7110308

loop_
_symmetry_equiv_pos_as_xyz
'x, y, z'
'-x, -y, -z'

loop_
_atom_site_label
_atom_site_type_symbol
_atom_site_fract_x
_atom_site_fract_y
_atom_site_fract_z
_atom_site_U_iso_or_equiv
_atom_site_adp_type
_atom_site_occupancy
_atom_site_symmetry_multiplicity
_atom_site_calc_flag
_atom_site_refinement_flags
Sb1 Sb 0.72118(4) 0.00196(2) 0.31226(2) 0.05814(14) Uani 1 1 d .
Sb2 Sb 0.72084(4) 0.62272(3) 0.79275(2) 0.06500(15) Uani 1 1 d .
Cu2 Cu 0.03085(5) 0.71067(4) 0.61582(3) 0.04500(16) Uani 1 1 d .
Cu1 Cu 0.01293(5) 0.76784(4) 0.10074(3) 0.04443(16) Uani 1 1 d .
Cl1 Cl 0.4078(2) 0.25678(16) 0.65187(12) 0.1025(7) Uani 1 1 d .
Cl2 Cl 0.4582(3) 0.2413(2) 0.79492(13) 0.1367(12) Uani 1 1 d .
Cl3 Cl 0.4611(3) 0.9148(2) 0.89483(17) 0.1347(12) Uani 1 1 d .
Cl4 Cl 0.6196(2) 0.9505(2) 0.7982(2) 0.1312(11) Uani 1 1 d .
F1 F -0.2751(4) 0.8787(3) 0.0829(3) 0.0967(16) Uani 1 1 d .
F2 F -0.4324(3) 0.8716(2) 0.0583(2) 0.0695(10) Uani 1 1 d .
F3 F -0.3283(4) 0.9072(2) -0.0182(3) 0.0834(13) Uani 1 1 d .
F4 F -0.3970(3) 0.5867(3) 0.10585(18) 0.0695(10) Uani 1 1 d .
F5 F -0.4288(3) 0.5765(2) -0.00008(18) 0.0637(9) Uani 1 1 d .
F6 F -0.2862(3) 0.4947(2) 0.0412(2) 0.0715(10) Uani 1 1 d .
F7 F 0.0119(3) 0.6620(2) -0.1154(2) 0.0780(12) Uani 1 1 d .
F8 F 0.0146(3) 0.5447(2) -0.07540(19) 0.0604(8) Uani 1 1 d .
F9 F 0.0642(3) 0.6262(3) -0.0141(2) 0.0781(12) Uani 1 1 d .
F10 F 0.1466(4) 0.9033(2) 0.31991(18) 0.0708(10) Uani 1 1 d .
F11 F 0.0941(3) 0.9182(2) 0.2165(2) 0.0709(10) Uani 1 1 d .
F12 F 0.2478(4) 0.9328(2) 0.2378(2) 0.0723(10) Uani 1 1 d .
F13 F 0.2887(7) 0.5928(8) 0.3798(5) 0.244(7) Uani 1 1 d .
F14 F 0.4036(6) 0.6514(4) 0.3941(3) 0.120(2) Uani 1 1 d .
F15 F 0.4447(7) 0.5505(4) 0.3328(3) 0.149(3) Uani 1 1 d .
F16 F 0.3792(3) 0.5663(2) 0.0971(2) 0.0651(9) Uani 1 1 d .
F17 F 0.2196(3) 0.6398(3) 0.0722(2) 0.0769(11) Uani 1 1 d .
F18 F 0.3595(4) 0.6828(2) 0.04933(19) 0.0733(11) Uani 1 1 d .
F19 F 0.0622(3) 0.8446(2) 0.51033(19) 0.0646(9) Uani 1 1 d .
F20 F 0.0013(3) 0.9440(2) 0.44122(18) 0.0590(8) Uani 1 1 d .
F21 F 0.0025(3) 0.8237(2) 0.41421(17) 0.0597(8) Uani 1 1 d .
F22 F -0.3745(4) 1.0903(3) 0.6313(2) 0.0910(14) Uani 1 1 d .
F23 F -0.3078(4) 1.1309(2) 0.5409(3) 0.0998(16) Uani 1 1 d .
F24 F -0.4551(4) 1.0969(3) 0.5389(3) 0.1010(17) Uani 1 1 d .
F25 F -0.3745(3) 0.7589(3) 0.5180(2) 0.0698(10) Uani 1 1 d .
F26 F -0.2635(3) 0.7190(2) 0.5978(2) 0.0626(9) Uani 1 1 d .
F27 F -0.4147(3) 0.8111(2) 0.6194(2) 0.0659(9) Uani 1 1 d .
F28 F 0.0993(4) 0.5259(3) 0.7199(2) 0.0870(14) Uani 1 1 d .
F29 F 0.2511(5) 0.4337(2) 0.7160(3) 0.0942(15) Uani 1 1 d .
F30 F 0.1781(4) 0.4850(2) 0.81278(18) 0.0683(10) Uani 1 1 d .
F31 F 0.3964(5) 0.6453(3) 0.9021(2) 0.0949(15) Uani 1 1 d .
F32 F 0.4022(5) 0.7510(3) 0.8472(2) 0.1008(16) Uani 1 1 d .
F33 F 0.2496(5) 0.7385(4) 0.8904(3) 0.131(3) Uani 1 1 d .
F34 F 0.4172(5) 0.7404(4) 0.6058(2) 0.109(2) Uani 1 1 d .
F35 F 0.4274(6) 0.6259(4) 0.5601(3) 0.123(2) Uani 1 1 d .
F36 F 0.2807(5) 0.7211(4) 0.5633(3) 0.114(2) Uani 1 1 d .
F37 F 0.581(2) 0.0230(16) 0.3331(9) 0.117(6) Uani 0.50 1 d P
F38 F 0.6824(5) 0.1023(3) 0.2675(3) 0.0974(16) Uani 1 1 d .
F39 F 0.8695(11) -0.0198(13) 0.2782(12) 0.096(5) Uani 0.50 1 d P
F40 F 0.7612(4) -0.0992(3) 0.3560(3) 0.0942(14) Uani 1 1 d .
F41 F 0.7004(15) -0.0487(11) 0.2322(9) 0.089(4) Uani 0.50 1 d P
F42 F 0.747(2) 0.0552(10) 0.3876(10) 0.138(10) Uani 0.50 1 d P
F43 F 0.6347(13) 0.6168(10) 0.8590(7) 0.129(5) Uani 0.50 1 d P
F44 F 0.6177(13) 0.6859(11) 0.7377(11) 0.094(5) Uani 0.50 1 d P
F45 F 0.8311(9) 0.6202(8) 0.7110(5) 0.075(3) Uani 0.50 1 d P
F46 F 0.8437(12) 0.5549(8) 0.8348(7) 0.102(4) Uani 0.50 1 d P
F47 F 0.6073(14) 0.5770(9) 0.7815(9) 0.141(6) Uani 0.50 1 d P
F48 F 0.7532(13) 0.7111(8) 0.8259(9) 0.096(5) Uani 0.50 1 d P
F37' F 0.658(3) -0.0426(14) 0.2523(16) 0.26(2) Uani 0.50 1 d P
F39' F 0.787(2) 0.0423(14) 0.3745(11) 0.154(11) Uani 0.50 1 d P
F41' F 0.838(3) -0.0226(16) 0.2556(15) 0.227(18) Uani 0.50 1 d P
F42' F 0.5973(19) 0.0221(15) 0.3736(14) 0.176(14) Uani 0.50 1 d P
F43' F 0.6293(10) 0.6741(8) 0.8781(5) 0.102(4) Uani 0.50 1 d P
F44' F 0.6418(18) 0.7134(11) 0.7464(9) 0.119(7) Uani 0.50 1 d P
F45' F 0.7999(15) 0.5848(14) 0.7260(7) 0.161(10) Uani 0.50 1 d P
F46' F 0.7802(12) 0.5352(7) 0.8518(7) 0.097(4) Uani 0.50 1 d P
F47' F 0.7120(11) 0.5284(6) 0.7448(6) 0.099(3) Uani 0.50 1 d P
F48' F 0.8086(19) 0.6791(14) 0.8237(9) 0.157(9) Uani 0.50 1 d P
N1 N -0.0322(3) 0.8091(2) 0.0010(2) 0.0407(8) Uani 1 1 d .
N2 N 0.1336(3) 0.8195(2) 0.07765(19) 0.0390(8) Uani 1 1 d .
N3 N -0.0299(3) 0.6982(2) 0.52374(19) 0.0371(7) Uani 1 1 d .
N4 N 0.1537(3) 0.6056(2) 0.58278(19) 0.0392(8) Uani 1 1 d .
C1 C -0.1083(4) 0.7994(3) -0.0388(2) 0.0421(10) Uani 1 1 d .
C2 C -0.1292(5) 0.8393(3) -0.1026(3) 0.0487(11) Uani 1 1 d .
H2 H -0.1833 0.8305 -0.1299 0.058 Uiso 1 1 calc R
C3 C -0.0711(5) 0.8907(3) -0.1250(3) 0.0514(12) Uani 1 1 d .
H3 H -0.0866 0.9194 -0.1672 0.062 Uiso 1 1 calc R
C4 C 0.0110(4) 0.9011(3) -0.0859(2) 0.0436(10) Uani 1 1 d .
C5 C 0.0280(4) 0.8586(3) -0.0225(2) 0.0398(9) Uani 1 1 d .
C6 C 0.1150(4) 0.8640(3) 0.0181(2) 0.0382(9) Uani 1 1 d .
C7 C 0.1807(4) 0.9132(3) -0.0060(3) 0.0447(10) Uani 1 1 d .
C8 C 0.2679(4) 0.9140(3) 0.0336(3) 0.0476(11) Uani 1 1 d .
H8 H 0.3134 0.9468 0.0197 0.057 Uiso 1 1 calc R
C9 C 0.2872(4) 0.8678(3) 0.0920(3) 0.0461(10) Uani 1 1 d .
H9 H 0.3465 0.8679 0.1185 0.055 Uiso 1 1 calc R
C10 C 0.2187(4) 0.8201(3) 0.1127(2) 0.0408(9) Uani 1 1 d .
C11 C 0.0792(5) 0.9507(3) -0.1080(3) 0.0506(12) Uani 1 1 d .
H11 H 0.0673 0.9797 -0.1504 0.061 Uiso 1 1 calc R
C12 C 0.1599(5) 0.9567(3) -0.0695(3) 0.0504(12) Uani 1 1 d .
H12 H 0.2035 0.9903 -0.0848 0.060 Uiso 1 1 calc R
C13 C -0.1703(4) 0.7409(3) -0.0153(2) 0.0420(9) Uani 1 1 d .
C14 C -0.2767(4) 0.7682(3) 0.0153(3) 0.0445(10) Uani 1 1 d .
C15 C -0.3348(4) 0.7131(3) 0.0333(3) 0.0475(11) Uani 1 1 d .
H15 H -0.4073 0.7323 0.0537 0.057 Uiso 1 1 calc R
C16 C -0.2871(4) 0.6307(3) 0.0217(3) 0.0452(10) Uani 1 1 d .
C17 C -0.1812(4) 0.6024(3) -0.0087(3) 0.0443(10) Uani 1 1 d .
H17 H -0.1481 0.5458 -0.0164 0.053 Uiso 1 1 calc R
C18 C -0.1240(4) 0.6573(3) -0.0275(3) 0.0438(10) Uani 1 1 d .
C19 C -0.3291(5) 0.8558(3) 0.0344(3) 0.0559(13) Uani 1 1 d .
C20 C -0.3497(4) 0.5720(3) 0.0413(3) 0.0486(11) Uani 1 1 d .
C21 C -0.0090(4) 0.6235(3) -0.0592(3) 0.0486(11) Uani 1 1 d .
C22 C 0.2474(4) 0.7662(3) 0.1743(2) 0.0427(10) Uani 1 1 d .
C23 C 0.2342(4) 0.7990(3) 0.2406(2) 0.0448(10) Uani 1 1 d .
C24 C 0.2741(5) 0.7505(4) 0.2973(3) 0.0524(12) Uani 1 1 d .
H24 H 0.2673 0.7739 0.3420 0.063 Uiso 1 1 calc R
C25 C 0.3238(5) 0.6677(4) 0.2874(3) 0.0530(12) Uani 1 1 d .
C26 C 0.3347(4) 0.6331(3) 0.2225(3) 0.0515(12) Uani 1 1 d .
H26 H 0.3679 0.5763 0.2166 0.062 Uiso 1 1 calc R
C27 C 0.2975(4) 0.6814(3) 0.1661(3) 0.0439(10) Uani 1 1 d .
C28 C 0.1812(5) 0.8881(3) 0.2537(3) 0.0521(12) Uani 1 1 d .
C29 C 0.3626(7) 0.6156(5) 0.3489(4) 0.075(2) Uani 1 1 d .
C30 C 0.3139(5) 0.6424(4) 0.0958(3) 0.0544(12) Uani 1 1 d .
C31 C -0.0979(5) 0.7757(4) 0.1959(3) 0.0586(14) Uani 1 1 d .
H31 H -0.1482 0.8259 0.1837 0.070 Uiso 1 1 calc R
C32 C -0.0847(5) 0.7058(5) 0.1568(3) 0.0613(16) Uani 1 1 d .
H32 H -0.1303 0.7067 0.1201 0.074 Uiso 1 1 calc R
C33 C -0.0035(6) 0.6345(4) 0.1724(3) 0.0662(16) Uani 1 1 d .
H33 H 0.0108 0.5878 0.1439 0.079 Uiso 1 1 calc R
C34 C 0.0556(5) 0.6325(4) 0.2292(3) 0.0636(15) Uani 1 1 d .
H34 H 0.1094 0.5837 0.2408 0.076 Uiso 1 1 calc R
C35 C 0.0375(5) 0.7003(4) 0.2691(3) 0.0572(13) Uani 1 1 d .
H35 H 0.0777 0.6977 0.3088 0.069 Uiso 1 1 calc R
C36 C -0.0365(6) 0.7709(4) 0.2531(3) 0.0604(14) Uani 1 1 d .
H36 H -0.0469 0.8177 0.2810 0.072 Uiso 1 1 calc R
C37 C -0.1172(4) 0.7443(3) 0.4936(2) 0.0394(9) Uani 1 1 d .
C38 C -0.1550(4) 0.7190(3) 0.4346(2) 0.0428(10) Uani 1 1 d .
H38 H -0.2188 0.7528 0.4152 0.051 Uiso 1 1 calc R
C39 C -0.1001(4) 0.6457(3) 0.4049(2) 0.0441(10) Uani 1 1 d .
H39 H -0.1266 0.6276 0.3656 0.053 Uiso 1 1 calc R
C40 C -0.0058(4) 0.5980(3) 0.4324(2) 0.0394(9) Uani 1 1 d .
C41 C 0.0271(4) 0.6256(3) 0.4936(2) 0.0364(8) Uani 1 1 d .
C42 C 0.1251(4) 0.5775(3) 0.5237(2) 0.0380(9) Uani 1 1 d .
C43 C 0.1889(4) 0.5047(3) 0.4912(2) 0.0420(10) Uani 1 1 d .
C44 C 0.2861(4) 0.4613(3) 0.5204(3) 0.0508(11) Uani 1 1 d .
H44 H 0.3314 0.4121 0.5000 0.061 Uiso 1 1 calc R
C45 C 0.3153(4) 0.4908(3) 0.5789(3) 0.0519(12) Uani 1 1 d .
H45 H 0.3813 0.4624 0.5991 0.062 Uiso 1 1 calc R
C46 C 0.2467(4) 0.5633(3) 0.6088(2) 0.0438(10) Uani 1 1 d .
C47 C 0.0612(4) 0.5217(3) 0.4024(2) 0.0445(10) Uani 1 1 d .
H47 H 0.0391 0.5018 0.3623 0.053 Uiso 1 1 calc R
C48 C 0.1536(5) 0.4783(3) 0.4298(3) 0.0466(11) Uani 1 1 d .
H48 H 0.1966 0.4291 0.4081 0.056 Uiso 1 1 calc R
C49 C -0.1747(4) 0.8290(3) 0.5184(2) 0.0392(9) Uani 1 1 d .
C50 C -0.1294(4) 0.8926(3) 0.5019(2) 0.0406(9) Uani 1 1 d .
C51 C -0.1887(4) 0.9731(3) 0.5160(3) 0.0444(10) Uani 1 1 d .
H51 H -0.1574 1.0154 0.5042 0.053 Uiso 1 1 calc R
C52 C -0.2932(4) 0.9914(3) 0.5472(3) 0.0457(10) Uani 1 1 d .
C53 C -0.3388(4) 0.9296(3) 0.5657(3) 0.0470(11) Uani 1 1 d .
H53 H -0.4100 0.9425 0.5880 0.056 Uiso 1 1 calc R
C54 C -0.2805(4) 0.8496(3) 0.5515(3) 0.0433(10) Uani 1 1 d .
C55 C -0.0169(4) 0.8760(3) 0.4669(3) 0.0464(10) Uani 1 1 d .
C56 C -0.3584(5) 1.0776(4) 0.5630(3) 0.0573(13) Uani 1 1 d .
C57 C -0.3341(4) 0.7856(3) 0.5721(3) 0.0492(11) Uani 1 1 d .
C58 C 0.2779(4) 0.5959(3) 0.6730(3) 0.0426(10) Uani 1 1 d .
C59 C 0.2535(4) 0.5678(3) 0.7388(3) 0.0425(10) Uani 1 1 d .
C60 C 0.2783(4) 0.6006(3) 0.7978(3) 0.0483(11) Uani 1 1 d .
H60 H 0.2613 0.5810 0.8420 0.058 Uiso 1 1 calc R
C61 C 0.3279(4) 0.6620(3) 0.7925(3) 0.0494(11) Uani 1 1 d .
C62 C 0.3564(5) 0.6889(4) 0.7283(3) 0.0542(13) Uani 1 1 d .
H62 H 0.3927 0.7296 0.7247 0.065 Uiso 1 1 calc R
C63 C 0.3316(4) 0.6559(4) 0.6689(3) 0.0506(12) Uani 1 1 d .
C64 C 0.1962(5) 0.5034(3) 0.7471(3) 0.0533(12) Uani 1 1 d .
C65 C 0.3444(6) 0.7004(5) 0.8578(3) 0.0675(16) Uani 1 1 d .
C66 C 0.3643(6) 0.6866(5) 0.5996(4) 0.0731(19) Uani 1 1 d .
C67 C -0.0430(7) 0.7499(4) 0.7183(3) 0.0687(19) Uani 1 1 d .
H67 H -0.0517 0.6995 0.7342 0.082 Uiso 1 1 calc R
C68 C 0.0557(6) 0.7605(4) 0.7115(4) 0.0702(17) Uani 1 1 d .
H68 H 0.1180 0.7166 0.7213 0.084 Uiso 1 1 calc R
C69 C 0.0695(7) 0.8354(5) 0.6901(5) 0.089(3) Uani 1 1 d .
H69 H 0.1408 0.8413 0.6852 0.107 Uiso 1 1 calc R
C70 C -0.0163(7) 0.8982(4) 0.6766(3) 0.0671(18) Uani 1 1 d .
H70 H -0.0068 0.9491 0.6633 0.081 Uiso 1 1 calc R
C71 C -0.1196(7) 0.8881(4) 0.6822(3) 0.0735(19) Uani 1 1 d .
H71 H -0.1813 0.9325 0.6725 0.088 Uiso 1 1 calc R
C72 C -0.1338(7) 0.8142(5) 0.7018(4) 0.076(2) Uani 1 1 d .
H72 H -0.2044 0.8070 0.7039 0.091 Uiso 1 1 calc R
C73 C 0.4087(10) 0.1989(7) 0.7263(6) 0.122(4) Uani 1 1 d .
H73A H 0.4559 0.1425 0.7173 0.147 Uiso 1 1 calc R
H73B H 0.3338 0.1969 0.7395 0.147 Uiso 1 1 calc R
C74 C 0.5381(6) 0.8878(5) 0.8189(5) 0.079(2) Uani 1 1 d .
H74A H 0.4890 0.8903 0.7812 0.094 Uiso 1 1 calc R
H74B H 0.5853 0.8310 0.8223 0.094 Uiso 1 1 calc R

loop_
_atom_site_aniso_label
_atom_site_aniso_U_11
_atom_site_aniso_U_22
_atom_site_aniso_U_33
_atom_site_aniso_U_23
_atom_site_aniso_U_13
_atom_site_aniso_U_12
Sb1 0.0633(3) 0.0498(2) 0.0563(2) 0.00544(16) -0.00913(18) -0.00848(17)
Sb2 0.0791(3) 0.0515(2) 0.0656(3) 0.01084(18) -0.0205(2) -0.0186(2)
Cu2 0.0549(4) 0.0399(3) 0.0398(3) -0.0034(2) -0.0097(3) -0.0118(3)
Cu1 0.0477(3) 0.0502(3) 0.0387(3) 0.0079(2) -0.0040(2) -0.0198(3)
Cl1 0.1069(17) 0.1034(16) 0.0828(13) -0.0165(12) -0.0306(12) -0.0029(13)
Cl2 0.188(3) 0.183(3) 0.0638(13) -0.0018(16) -0.0144(16) -0.092(3)
Cl3 0.126(2) 0.180(3) 0.118(2) -0.056(2) 0.0226(17) -0.078(2)
Cl4 0.0935(17) 0.136(2) 0.180(3) 0.059(2) -0.0216(18) -0.0609(17)
F1 0.085(3) 0.068(3) 0.129(4) -0.044(3) -0.034(3) -0.002(2)
F2 0.058(2) 0.0522(19) 0.088(3) -0.0031(18) 0.0161(18) -0.0057(15)
F3 0.077(3) 0.049(2) 0.110(3) 0.019(2) 0.018(2) -0.0047(18)
F4 0.088(3) 0.083(3) 0.0485(18) -0.0018(17) 0.0108(17) -0.046(2)
F5 0.062(2) 0.081(2) 0.0586(19) 0.0058(17) -0.0110(16) -0.0361(18)
F6 0.067(2) 0.0485(18) 0.099(3) 0.0116(18) 0.001(2) -0.0191(16)
F7 0.073(2) 0.065(2) 0.083(3) 0.0149(19) 0.028(2) -0.0082(18)
F8 0.0581(19) 0.0511(18) 0.068(2) -0.0121(15) 0.0075(16) -0.0116(15)
F9 0.0431(17) 0.088(3) 0.098(3) -0.029(2) -0.0160(18) -0.0063(17)
F10 0.090(3) 0.069(2) 0.0479(18) -0.0086(16) 0.0092(17) -0.018(2)
F11 0.076(2) 0.058(2) 0.068(2) -0.0046(17) -0.0119(18) -0.0012(17)
F12 0.094(3) 0.055(2) 0.075(2) -0.0104(17) 0.015(2) -0.038(2)
F13 0.175(7) 0.401(14) 0.236(9) 0.270(10) -0.126(7) -0.199(9)
F14 0.179(6) 0.114(4) 0.080(3) 0.034(3) -0.072(4) -0.050(4)
F15 0.217(8) 0.089(4) 0.114(4) 0.025(3) -0.089(5) 0.010(4)
F16 0.065(2) 0.0466(17) 0.077(2) -0.0074(16) -0.0039(18) -0.0070(15)
F17 0.067(2) 0.080(3) 0.078(3) -0.027(2) -0.0252(19) -0.0084(19)
F18 0.095(3) 0.063(2) 0.0503(18) -0.0017(16) 0.0184(18) -0.012(2)
F19 0.0447(17) 0.089(3) 0.060(2) 0.0083(18) -0.0051(14) -0.0195(17)
F20 0.067(2) 0.0563(18) 0.0613(19) -0.0035(15) 0.0134(16) -0.0339(16)
F21 0.067(2) 0.063(2) 0.0544(18) -0.0177(15) 0.0162(15) -0.0298(16)
F22 0.119(4) 0.067(3) 0.068(2) -0.016(2) -0.001(2) 0.000(2)
F23 0.105(4) 0.045(2) 0.143(4) -0.001(2) 0.028(3) -0.021(2)
F24 0.088(3) 0.062(2) 0.140(4) -0.014(3) -0.055(3) 0.009(2)
F25 0.078(2) 0.081(2) 0.067(2) 0.0004(19) -0.0087(18) -0.049(2)
F26 0.0601(19) 0.0480(17) 0.078(2) 0.0160(16) 0.0002(17) -0.0165(15)
F27 0.059(2) 0.063(2) 0.077(2) -0.0010(17) 0.0197(17) -0.0253(16)
F28 0.089(3) 0.103(3) 0.096(3) 0.034(3) -0.039(2) -0.065(3)
F29 0.136(4) 0.051(2) 0.097(3) -0.019(2) 0.031(3) -0.037(2)
F30 0.094(3) 0.074(2) 0.0482(18) 0.0093(16) -0.0044(17) -0.042(2)
F31 0.128(4) 0.114(4) 0.058(2) 0.005(2) -0.035(3) -0.053(3)
F32 0.149(5) 0.101(3) 0.081(3) -0.010(3) -0.028(3) -0.075(3)
F33 0.092(4) 0.177(6) 0.115(4) -0.095(4) 0.004(3) -0.023(4)
F34 0.144(5) 0.166(5) 0.070(3) 0.016(3) -0.009(3) -0.126(4)
F35 0.162(6) 0.133(5) 0.078(3) -0.015(3) 0.053(3) -0.062(4)
F36 0.132(4) 0.159(5) 0.090(3) 0.068(3) -0.053(3) -0.100(4)
F37 0.097(9) 0.103(10) 0.129(13) 0.030(11) 0.029(10) -0.006(7)
F38 0.127(4) 0.058(2) 0.112(4) 0.019(2) -0.051(3) -0.026(2)
F39 0.053(5) 0.090(9) 0.147(15) 0.019(8) -0.007(7) -0.025(5)
F40 0.114(4) 0.070(3) 0.087(3) 0.027(2) -0.010(3) -0.011(2)
F41 0.113(8) 0.071(8) 0.073(6) -0.020(6) -0.008(6) -0.009(6)
F42 0.27(3) 0.060(7) 0.073(8) -0.015(6) -0.045(11) -0.019(10)
F43 0.137(11) 0.144(12) 0.098(9) 0.031(8) 0.037(8) -0.044(10)
F44 0.063(5) 0.109(14) 0.109(11) 0.035(10) -0.021(6) -0.023(7)
F45 0.068(5) 0.100(7) 0.052(5) -0.016(5) 0.019(4) -0.023(5)
F46 0.128(11) 0.077(7) 0.081(7) -0.009(5) -0.044(7) 0.008(7)
F47 0.173(14) 0.111(9) 0.177(14) 0.033(9) -0.094(12) -0.083(10)
F48 0.113(10) 0.073(6) 0.092(8) -0.040(5) -0.014(7) -0.008(6)
F37' 0.52(6) 0.113(17) 0.23(3) 0.099(17) -0.27(3) -0.17(3)
F39' 0.21(2) 0.20(2) 0.130(15) 0.113(14) -0.104(14) -0.161(19)
F41' 0.30(4) 0.111(15) 0.18(2) 0.062(15) 0.15(2) 0.04(2)
F42' 0.111(16) 0.089(9) 0.28(3) 0.046(19) 0.12(2) 0.016(10)
F43' 0.101(7) 0.114(9) 0.058(5) -0.002(6) 0.003(5) 0.016(7)
F44' 0.18(2) 0.075(9) 0.060(6) 0.022(6) 0.003(10) 0.015(9)
F45' 0.128(14) 0.23(2) 0.057(7) 0.001(10) 0.027(7) 0.045(13)
F46' 0.123(10) 0.068(6) 0.083(7) -0.002(5) -0.033(7) 0.004(6)
F47' 0.131(9) 0.070(6) 0.114(8) 0.012(5) -0.037(7) -0.054(6)
F48' 0.22(2) 0.25(2) 0.074(8) -0.006(13) 0.018(12) -0.19(2)
N1 0.044(2) 0.0401(19) 0.0386(19) 0.0049(15) -0.0046(15) -0.0129(16)
N2 0.0417(19) 0.0408(19) 0.0354(18) 0.0036(15) -0.0034(15) -0.0137(16)
N3 0.0391(18) 0.0405(19) 0.0343(17) 0.0012(14) -0.0029(14) -0.0157(15)
N4 0.0402(19) 0.0408(19) 0.0359(18) -0.0012(15) -0.0041(15) -0.0110(15)
C1 0.043(2) 0.044(2) 0.040(2) 0.0016(18) -0.0088(18) -0.0125(19)
C2 0.054(3) 0.053(3) 0.040(2) 0.007(2) -0.012(2) -0.017(2)
C3 0.056(3) 0.053(3) 0.042(2) 0.010(2) -0.011(2) -0.010(2)
C4 0.049(3) 0.045(2) 0.036(2) 0.0062(18) -0.0051(19) -0.013(2)
C5 0.043(2) 0.041(2) 0.034(2) 0.0053(17) -0.0017(17) -0.0121(18)
C6 0.042(2) 0.038(2) 0.036(2) 0.0051(17) -0.0027(17) -0.0134(17)
C7 0.048(3) 0.045(2) 0.042(2) 0.0102(19) -0.0021(19) -0.017(2)
C8 0.051(3) 0.051(3) 0.045(2) 0.011(2) -0.005(2) -0.022(2)
C9 0.050(3) 0.049(3) 0.044(2) 0.006(2) -0.006(2) -0.023(2)
C10 0.042(2) 0.043(2) 0.039(2) 0.0012(18) -0.0021(18) -0.0154(19)
C11 0.060(3) 0.046(3) 0.045(3) 0.013(2) -0.005(2) -0.015(2)
C12 0.057(3) 0.046(3) 0.054(3) 0.012(2) -0.003(2) -0.023(2)
C13 0.043(2) 0.046(2) 0.038(2) 0.0020(18) -0.0070(18) -0.0135(19)
C14 0.042(2) 0.044(2) 0.045(2) -0.0012(19) -0.0064(19) -0.0084(19)
C15 0.041(2) 0.048(3) 0.052(3) 0.002(2) -0.001(2) -0.013(2)
C16 0.045(2) 0.047(3) 0.044(2) -0.001(2) -0.0063(19) -0.014(2)
C17 0.047(2) 0.044(2) 0.042(2) -0.0002(19) -0.0044(19) -0.013(2)
C18 0.039(2) 0.046(3) 0.043(2) 0.0000(19) -0.0049(18) -0.0082(19)
C19 0.048(3) 0.046(3) 0.070(4) -0.002(3) -0.006(3) -0.009(2)
C20 0.047(3) 0.052(3) 0.047(3) 0.000(2) -0.001(2) -0.016(2)
C21 0.047(3) 0.044(3) 0.052(3) 0.000(2) -0.002(2) -0.010(2)
C22 0.042(2) 0.048(3) 0.041(2) 0.0058(19) -0.0066(18) -0.019(2)
C23 0.048(3) 0.052(3) 0.038(2) 0.006(2) -0.0054(19) -0.021(2)
C24 0.060(3) 0.067(3) 0.039(2) 0.011(2) -0.009(2) -0.031(3)
C25 0.052(3) 0.059(3) 0.055(3) 0.019(2) -0.014(2) -0.026(2)
C26 0.047(3) 0.047(3) 0.063(3) 0.015(2) -0.012(2) -0.017(2)
C27 0.039(2) 0.045(2) 0.050(3) 0.003(2) -0.0060(19) -0.0148(19)
C28 0.067(3) 0.047(3) 0.042(2) -0.004(2) 0.002(2) -0.018(2)
C29 0.083(5) 0.077(4) 0.075(4) 0.036(4) -0.034(4) -0.035(4)
C30 0.049(3) 0.050(3) 0.060(3) -0.006(2) -0.008(2) -0.008(2)
C31 0.056(3) 0.065(3) 0.048(3) 0.011(3) 0.011(2) -0.013(3)
C32 0.062(3) 0.099(5) 0.038(2) 0.013(3) 0.000(2) -0.048(3)
C33 0.085(4) 0.064(4) 0.055(3) -0.012(3) 0.007(3) -0.032(3)
C34 0.061(3) 0.055(3) 0.069(4) 0.017(3) 0.005(3) -0.011(3)
C35 0.056(3) 0.074(4) 0.047(3) 0.010(3) 0.000(2) -0.029(3)
C36 0.073(4) 0.057(3) 0.051(3) -0.003(2) 0.007(3) -0.023(3)
C37 0.039(2) 0.045(2) 0.036(2) 0.0017(18) -0.0056(17) -0.0156(18)
C38 0.043(2) 0.049(3) 0.039(2) -0.0005(19) -0.0079(18) -0.017(2)
C39 0.047(2) 0.051(3) 0.038(2) 0.0028(19) -0.0060(19) -0.021(2)
C40 0.043(2) 0.044(2) 0.036(2) -0.0058(17) 0.0004(17) -0.0210(19)
C41 0.043(2) 0.039(2) 0.0288(18) -0.0009(16) -0.0025(16) -0.0146(18)
C42 0.041(2) 0.039(2) 0.035(2) 0.0008(17) -0.0028(17) -0.0155(18)
C43 0.049(3) 0.042(2) 0.037(2) 0.0034(18) -0.0039(19) -0.017(2)
C44 0.049(3) 0.050(3) 0.050(3) -0.006(2) -0.004(2) -0.007(2)
C45 0.045(3) 0.055(3) 0.051(3) 0.000(2) -0.009(2) -0.005(2)
C46 0.046(2) 0.048(3) 0.040(2) 0.0007(19) -0.0023(19) -0.019(2)
C47 0.056(3) 0.045(2) 0.037(2) -0.0033(18) -0.002(2) -0.022(2)
C48 0.059(3) 0.043(2) 0.040(2) -0.0065(19) -0.001(2) -0.018(2)
C49 0.043(2) 0.038(2) 0.037(2) 0.0011(17) -0.0055(17) -0.0113(18)
C50 0.043(2) 0.048(2) 0.033(2) 0.0007(18) -0.0033(17) -0.0169(19)
C51 0.053(3) 0.041(2) 0.043(2) 0.0018(19) -0.004(2) -0.019(2)
C52 0.047(3) 0.045(3) 0.042(2) 0.0016(19) -0.005(2) -0.009(2)
C53 0.041(2) 0.048(3) 0.049(3) 0.001(2) -0.004(2) -0.008(2)
C54 0.041(2) 0.048(3) 0.043(2) 0.0045(19) -0.0044(18) -0.017(2)
C55 0.051(3) 0.046(3) 0.047(3) -0.002(2) 0.001(2) -0.021(2)
C56 0.061(3) 0.051(3) 0.058(3) -0.001(2) -0.005(3) -0.013(3)
C57 0.044(3) 0.049(3) 0.055(3) -0.001(2) 0.001(2) -0.016(2)
C58 0.043(2) 0.044(2) 0.042(2) 0.0066(19) -0.0096(19) -0.0136(19)
C59 0.041(2) 0.040(2) 0.044(2) -0.0009(18) -0.0065(18) -0.0082(18)
C60 0.053(3) 0.049(3) 0.042(2) 0.001(2) -0.010(2) -0.011(2)
C61 0.045(3) 0.053(3) 0.049(3) -0.007(2) -0.008(2) -0.011(2)
C62 0.053(3) 0.062(3) 0.057(3) 0.002(3) -0.014(2) -0.029(3)
C63 0.045(3) 0.064(3) 0.047(3) 0.001(2) -0.006(2) -0.021(2)
C64 0.065(3) 0.051(3) 0.046(3) 0.002(2) -0.007(2) -0.020(3)
C65 0.076(4) 0.075(4) 0.057(3) -0.014(3) -0.007(3) -0.028(3)
C66 0.083(5) 0.101(5) 0.057(3) 0.006(3) -0.005(3) -0.061(4)
C67 0.106(5) 0.053(3) 0.050(3) -0.014(3) 0.033(3) -0.034(3)
C68 0.070(4) 0.052(3) 0.078(4) 0.001(3) 0.003(3) -0.004(3)
C69 0.068(4) 0.065(4) 0.129(7) 0.007(4) 0.022(5) -0.020(4)
C70 0.101(5) 0.040(3) 0.051(3) 0.003(2) 0.016(3) -0.013(3)
C71 0.105(6) 0.065(4) 0.057(3) 0.008(3) -0.034(4) -0.028(4)
C72 0.103(6) 0.077(5) 0.062(4) 0.005(3) -0.030(4) -0.042(4)
C73 0.134(9) 0.121(8) 0.133(9) -0.052(7) 0.052(7) -0.079(7)
C74 0.065(4) 0.071(4) 0.100(6) -0.002(4) -0.010(4) -0.020(3)

loop_
_atom_type_symbol
_atom_type_description
_atom_type_scat_dispersion_real
_atom_type_scat_dispersion_imag
_atom_type_scat_source
C C 0.0033 0.0016 'International Tables Vol C Tables 4.2.6.8 and 6.1.1.4'
H H 0.0000 0.0000 'International Tables Vol C Tables 4.2.6.8 and 6.1.1.4'
N N 0.0061 0.0033 'International Tables Vol C Tables 4.2.6.8 and 6.1.1.4'
F F 0.0171 0.0103 'International Tables Vol C Tables 4.2.6.8 and 6.1.1.4'
Cl Cl 0.1484 0.1585 'International Tables Vol C Tables 4.2.6.8 and 6.1.1.4'
Cu Cu 0.3201 1.2651 'International Tables Vol C Tables 4.2.6.8 and 6.1.1.4'
Sb Sb -0.5866 1.5461 'International Tables Vol C Tables 4.2.6.8 and 6.1.1.4'

loop_
_geom_angle_atom_site_label_1
_geom_angle_atom_site_label_2
_geom_angle_atom_site_label_3
_geom_angle
F41' Sb1 F37 154.0(14)
F41' Sb1 F37' 88.1(18)
F37 Sb1 F37' 68.2(17)
F41' Sb1 F39' 91.8(15)
F37 Sb1 F39' 112.4(12)
F37' Sb1 F39' 177.3(10)
F41' Sb1 F42 108.6(15)
F37 Sb1 F42 95.2(12)
F37' Sb1 F42 163.3(17)
F39' Sb1 F42 17.3(14)
F41' Sb1 F38 85.9(8)
F37 Sb1 F38 84.9(7)
F37' Sb1 F38 92.7(7)
F39' Sb1 F38 90.0(6)
F42 Sb1 F38 87.5(6)
F41' Sb1 F40 93.3(8)
F37 Sb1 F40 95.6(7)
F37' Sb1 F40 86.9(7)
F39' Sb1 F40 90.4(7)
F42 Sb1 F40 93.0(7)
F38 Sb1 F40 179.2(3)
F41' Sb1 F42' 176.9(11)
F37 Sb1 F42' 26.2(13)
F37' Sb1 F42' 90.7(17)
F39' Sb1 F42' 89.3(13)
F42 Sb1 F42' 72.7(14)
F38 Sb1 F42' 97.0(7)
F40 Sb1 F42' 83.7(7)
F41' Sb1 F41 68.4(14)
F37 Sb1 F41 87.4(10)
F37' Sb1 F41 19.7(17)
F39' Sb1 F41 160.1(10)
F42 Sb1 F41 176.3(10)
F38 Sb1 F41 90.0(6)
F40 Sb1 F41 89.4(6)
F42' Sb1 F41 110.4(12)
F41' Sb1 F39 19.1(15)
F37 Sb1 F39 173.0(9)
F37' Sb1 F39 106.1(15)
F39' Sb1 F39 73.5(11)
F42 Sb1 F39 90.6(11)
F38 Sb1 F39 91.5(6)
F40 Sb1 F39 87.9(6)
F42' Sb1 F39 160.8(12)
F41 Sb1 F39 86.7(9)
F45' Sb2 F43 152.2(11)
F45' Sb2 F48' 95.5(11)
F43 Sb2 F48' 106.3(8)
F45' Sb2 F48 111.1(11)
F43 Sb2 F48 95.3(8)
F48' Sb2 F48 23.9(9)
F45' Sb2 F44 91.1(9)
F43 Sb2 F44 96.4(8)
F48' Sb2 F44 111.7(9)
F48 Sb2 F44 92.7(7)
F45' Sb2 F44' 94.2(9)
F43 Sb2 F44' 102.3(8)
F48' Sb2 F44' 90.8(10)
F48 Sb2 F44' 72.2(8)
F44 Sb2 F44' 20.9(8)
F45' Sb2 F46' 95.5(8)
F43 Sb2 F46' 67.5(7)
F48' Sb2 F46' 91.3(8)
F48 Sb2 F46' 106.9(7)
F44 Sb2 F46' 155.3(6)
F44' Sb2 F46' 169.8(8)
F45' Sb2 F47 99.5(11)
F43 Sb2 F47 59.5(8)
F48' Sb2 F47 165.0(8)
F48 Sb2 F47 144.3(7)
F44 Sb2 F47 68.1(6)
F44' Sb2 F47 88.0(8)
F46' Sb2 F47 87.4(6)
F45' Sb2 F46 78.9(7)
F43 Sb2 F46 93.6(7)
F48' Sb2 F46 67.4(9)
F48 Sb2 F46 88.7(6)
F44 Sb2 F46 169.7(8)
F44' Sb2 F46 156.0(8)
F46' Sb2 F46 31.0(5)
F47 Sb2 F46 115.7(6)
F45' Sb2 F47' 57.2(10)
F43 Sb2 F47' 96.1(7)
F48' Sb2 F47' 147.3(9)
F48 Sb2 F47' 168.3(7)
F44 Sb2 F47' 88.5(7)
F44' Sb2 F47' 107.6(7)
F46' Sb2 F47' 75.4(5)
F47 Sb2 F47' 46.2(6)
F46 Sb2 F47' 88.1(5)
F45' Sb2 F43' 176.0(10)
F43 Sb2 F43' 31.0(6)
F48' Sb2 F43' 80.5(7)
F48 Sb2 F43' 65.2(7)
F44 Sb2 F43' 90.4(7)
F44' Sb2 F43' 85.9(7)
F46' Sb2 F43' 84.6(5)
F47 Sb2 F43' 84.5(7)
F46 Sb2 F43' 99.4(5)
F47' Sb2 F43' 126.5(6)
F45' Sb2 F45 23.6(10)
F43 Sb2 F45 175.5(7)
F48' Sb2 F45 76.0(6)
F48 Sb2 F45 88.3(6)
F44 Sb2 F45 86.1(7)
F44' Sb2 F45 81.3(7)
F46' Sb2 F45 108.9(6)
F47 Sb2 F45 118.5(7)
F46 Sb2 F45 83.7(6)
F47' Sb2 F45 80.2(5)
F43' Sb2 F45 153.0(6)
N3 Cu2 N4 82.92(15)
N3 Cu2 C68 161.7(2)
N4 Cu2 C68 115.0(2)
N3 Cu2 C67 133.9(3)
N4 Cu2 C67 131.0(2)
C68 Cu2 C67 36.0(3)
N2 Cu1 N1 82.71(15)
N2 Cu1 C32 160.1(2)
N1 Cu1 C32 117.2(2)
N2 Cu1 C31 130.8(2)
N1 Cu1 C31 127.1(2)
C32 Cu1 C31 37.4(2)
C1 N1 C5 118.0(4)
C1 N1 Cu1 133.1(3)
C5 N1 Cu1 108.8(3)
C10 N2 C6 118.8(4)
C10 N2 Cu1 130.4(3)
C6 N2 Cu1 110.6(3)
C37 N3 C41 118.3(4)
C37 N3 Cu2 131.0(3)
C41 N3 Cu2 110.5(3)
C46 N4 C42 118.0(4)
C46 N4 Cu2 132.8(3)
C42 N4 Cu2 109.2(3)
N1 C1 C2 122.5(5)
N1 C1 C13 118.2(4)
C2 C1 C13 119.2(4)
C3 C2 C1 119.4(5)
C2 C3 C4 120.1(5)
C3 C4 C5 117.3(5)
C3 C4 C11 123.1(5)
C5 C4 C11 119.5(5)
N1 C5 C4 122.6(4)
N1 C5 C6 117.7(4)
C4 C5 C6 119.6(4)
N2 C6 C7 122.3(4)
N2 C6 C5 118.8(4)
C7 C6 C5 118.9(4)
C8 C7 C6 117.1(4)
C8 C7 C12 122.7(4)
C6 C7 C12 120.1(5)
C9 C8 C7 120.1(5)
C8 C9 C10 119.7(5)
N2 C10 C9 122.0(4)
N2 C10 C22 120.1(4)
C9 C10 C22 117.8(4)
C12 C11 C4 120.9(5)
C11 C12 C7 121.0(5)
C14 C13 C18 118.4(5)
C14 C13 C1 121.5(4)
C18 C13 C1 120.0(4)
C13 C14 C15 120.5(5)
C13 C14 C19 121.6(5)
C15 C14 C19 117.8(5)
C16 C15 C14 120.3(5)
C15 C16 C17 120.0(5)
C15 C16 C20 120.0(5)
C17 C16 C20 120.0(5)
C18 C17 C16 119.8(5)
C17 C18 C13 121.1(5)
C17 C18 C21 117.7(4)
C13 C18 C21 121.2(5)
F2 C19 F1 107.6(5)
F2 C19 F3 106.3(5)
F1 C19 F3 104.7(5)
F2 C19 C14 113.3(5)
F1 C19 C14 110.9(5)
F3 C19 C14 113.5(5)
F5 C20 F6 107.6(5)
F5 C20 F4 106.8(4)
F6 C20 F4 106.0(5)
F5 C20 C16 112.4(4)
F6 C20 C16 112.8(4)
F4 C20 C16 111.0(4)
F7 C21 F9 107.3(5)
F7 C21 F8 107.4(5)
F9 C21 F8 104.8(4)
F7 C21 C18 114.0(4)
F9 C21 C18 111.0(4)
F8 C21 C18 111.9(4)
C23 C22 C27 118.2(5)
C23 C22 C10 120.8(4)
C27 C22 C10 120.7(4)
C22 C23 C24 121.1(5)
C22 C23 C28 121.5(4)
C24 C23 C28 117.3(5)
C25 C24 C23 119.2(5)
C26 C25 C24 120.9(5)
C26 C25 C29 120.3(6)
C24 C25 C29 118.8(6)
C25 C26 C27 120.1(5)
C26 C27 C22 120.5(5)
C26 C27 C30 118.8(5)
C22 C27 C30 120.7(5)
F12 C28 F10 106.6(5)
F12 C28 F11 106.2(5)
F10 C28 F11 106.9(5)
F12 C28 C23 113.0(5)
F10 C28 C23 111.8(5)
F11 C28 C23 112.0(4)
F13 C29 F14 107.4(9)
F13 C29 F15 107.9(9)
F14 C29 F15 102.2(7)
F13 C29 C25 112.4(6)
F14 C29 C25 113.4(6)
F15 C29 C25 112.9(7)
F16 C30 F18 107.2(5)
F16 C30 F17 107.0(5)
F18 C30 F17 107.5(5)
F16 C30 C27 111.4(5)
F18 C30 C27 111.5(5)
F17 C30 C27 112.0(5)
C36 C31 C32 119.3(6)
C36 C31 Cu1 108.2(4)
C32 C31 Cu1 66.7(3)
C31 C32 C33 119.0(6)
C31 C32 Cu1 76.0(3)
C33 C32 Cu1 99.3(4)
C34 C33 C32 119.6(6)
C35 C34 C33 120.4(6)
C36 C35 C34 121.1(6)
C36 C35 C39 99.2(4)
C34 C35 C39 98.9(4)
C35 C36 C31 120.3(6)
N3 C37 C38 122.2(4)
N3 C37 C49 121.0(4)
C38 C37 C49 116.6(4)
C39 C38 C37 120.0(5)
C38 C39 C40 119.5(4)
C38 C39 C35 102.1(3)
C40 C39 C35 92.9(3)
C39 C40 C41 118.1(4)
C39 C40 C47 123.5(4)
C41 C40 C47 118.4(4)
N3 C41 C40 121.8(4)
N3 C41 C42 118.5(4)
C40 C41 C42 119.6(4)
N4 C42 C43 122.5(4)
N4 C42 C41 118.0(4)
C43 C42 C41 119.5(4)
C44 C43 C42 117.9(4)
C44 C43 C48 122.6(5)
C42 C43 C48 119.6(5)
C45 C44 C43 119.3(5)
C44 C45 C46 119.4(5)
N4 C46 C45 122.9(5)
N4 C46 C58 117.3(4)
C45 C46 C58 119.8(5)
C48 C47 C40 121.6(4)
C47 C48 C43 121.2(5)
C50 C49 C54 117.7(4)
C50 C49 C37 120.3(4)
C54 C49 C37 121.6(4)
C51 C50 C49 120.9(4)
C51 C50 C55 117.9(4)
C49 C50 C55 121.2(4)
C52 C51 C50 120.0(5)
C51 C52 C53 120.3(5)
C51 C52 C56 120.8(5)
C53 C52 C56 118.9(5)
C54 C53 C52 120.0(5)
C53 C54 C49 121.1(5)
C53 C54 C57 117.7(4)
C49 C54 C57 121.2(5)
F21 C55 F20 106.4(4)
F21 C55 F19 106.0(4)
F20 C55 F19 105.9(4)
F21 C55 C50 113.6(4)
F20 C55 C50 111.9(4)
F19 C55 C50 112.5(4)
F24 C56 F23 109.4(6)
F24 C56 F22 106.4(6)
F23 C56 F22 104.0(6)
F24 C56 C52 112.4(5)
F23 C56 C52 113.2(5)
F22 C56 C52 110.9(5)
F27 C57 F26 106.7(5)
F27 C57 F25 107.3(4)
F26 C57 F25 105.3(4)
F27 C57 C54 112.6(4)
F26 C57 C54 112.1(4)
F25 C57 C54 112.3(5)
C63 C58 C59 117.9(5)
C63 C58 C46 121.0(4)
C59 C58 C46 121.1(4)
C60 C59 C58 120.8(5)
C60 C59 C64 118.3(5)
C58 C59 C64 120.9(4)
C59 C60 C61 120.2(5)
C62 C61 C60 120.4(5)
C62 C61 C65 121.5(5)
C60 C61 C65 118.1(5)
C61 C62 C63 119.4(5)
C62 C63 C58 121.2(5)
C62 C63 C66 118.0(5)
C58 C63 C66 120.8(5)
F30 C64 F29 106.1(5)
F30 C64 F28 106.5(5)
F29 C64 F28 105.1(5)
F30 C64 C59 112.9(5)
F29 C64 C59 113.5(5)
F28 C64 C59 112.2(5)
F32 C65 F33 109.5(7)
F32 C65 F31 106.5(6)
F33 C65 F31 105.3(7)
F32 C65 C61 112.7(6)
F33 C65 C61 110.8(6)
F31 C65 C61 111.7(6)
F36 C66 F34 106.7(7)
F36 C66 F35 104.9(7)
F34 C66 F35 108.0(7)
F36 C66 C63 113.0(6)
F34 C66 C63 112.4(5)
F35 C66 C63 111.4(7)
C68 C67 C72 118.9(6)
C68 C67 Cu2 70.9(4)
C72 C67 Cu2 100.7(5)
C67 C68 C69 121.2(7)
C67 C68 Cu2 73.2(4)
C69 C68 Cu2 101.8(6)
C70 C69 C68 120.7(7)
C69 C70 C71 119.0(6)
C72 C71 C70 120.7(7)
C71 C72 C67 119.3(7)
Cl1 C73 Cl2 110.4(5)
Cl3 C74 Cl4 112.5(5)

loop_
_geom_bond_atom_site_label_1
_geom_bond_atom_site_label_2
_geom_bond_distance
Sb1 F41' 1.75(2)
Sb1 F37 1.75(2)
Sb1 F37' 1.77(2)
Sb1 F39' 1.787(19)
Sb1 F42 1.841(16)
Sb1 F38 1.864(4)
Sb1 F40 1.868(4)
Sb1 F42' 1.868(18)
Sb1 F41 1.870(18)
Sb1 F39 1.902(16)
Sb2 F45' 1.608(13)
Sb2 F43 1.658(11)
Sb2 F48' 1.830(18)
Sb2 F48 1.833(15)
Sb2 F44 1.836(17)
Sb2 F44' 1.846(17)
Sb2 F46' 1.879(12)
Sb2 F47 1.880(12)
Sb2 F46 1.888(12)
Sb2 F47' 1.925(10)
Sb2 F43' 2.018(10)
Sb2 F45 2.043(9)
Cu2 N3 2.039(4)
Cu2 N4 2.092(4)
Cu2 C68 2.143(8)
Cu2 C67 2.172(5)
Cu1 N2 2.026(4)
Cu1 N1 2.108(4)
Cu1 C32 2.113(5)
Cu1 C31 2.232(5)
Cl1 C73 1.737(13)
Cl2 C73 1.773(11)
Cl3 C74 1.707(9)
Cl4 C74 1.739(8)
F1 C19 1.338(7)
F2 C19 1.324(7)
F3 C19 1.340(7)
F4 C20 1.347(6)
F5 C20 1.323(6)
F6 C20 1.336(6)
F7 C21 1.318(6)
F8 C21 1.339(6)
F9 C21 1.339(6)
F10 C28 1.334(6)
F11 C28 1.339(7)
F12 C28 1.330(7)
F13 C29 1.244(9)
F14 C29 1.306(9)
F15 C29 1.315(10)
F16 C30 1.330(6)
F17 C30 1.339(7)
F18 C30 1.337(7)
F19 C55 1.345(6)
F20 C55 1.342(6)
F21 C55 1.336(6)
F22 C56 1.338(7)
F23 C56 1.324(7)
F24 C56 1.305(7)
F25 C57 1.349(7)
F26 C57 1.344(6)
F27 C57 1.312(6)
F28 C64 1.332(7)
F29 C64 1.329(7)
F30 C64 1.328(6)
F31 C65 1.324(9)
F32 C65 1.309(8)
F33 C65 1.321(9)
F34 C66 1.314(7)
F35 C66 1.334(10)
F36 C66 1.309(9)
N1 C1 1.337(6)
N1 C5 1.365(6)
N2 C10 1.330(6)
N2 C6 1.369(6)
N3 C37 1.331(6)
N3 C41 1.365(6)
N4 C46 1.328(6)
N4 C42 1.367(6)
C1 C2 1.405(7)
C1 C13 1.506(7)
C2 C3 1.366(8)
C3 C4 1.397(7)
C4 C5 1.415(6)
C4 C11 1.436(7)
C5 C6 1.438(6)
C6 C7 1.416(6)
C7 C8 1.405(7)
C7 C12 1.429(7)
C8 C9 1.365(7)
C9 C10 1.407(6)
C10 C22 1.495(7)
C11 C12 1.349(8)
C13 C14 1.399(7)
C13 C18 1.403(7)
C14 C15 1.399(7)
C14 C19 1.499(7)
C15 C16 1.384(7)
C16 C17 1.393(7)
C16 C20 1.497(7)
C17 C18 1.390(7)
C18 C21 1.507(7)
C22 C23 1.395(7)
C22 C27 1.418(7)
C23 C24 1.399(7)
C23 C28 1.501(7)
C24 C25 1.389(8)
C25 C26 1.384(8)
C25 C29 1.499(8)
C26 C27 1.384(7)
C27 C30 1.504(8)
C31 C36 1.393(9)
C31 C32 1.397(9)
C32 C33 1.397(10)
C33 C34 1.376(10)
C34 C35 1.366(9)
C35 C36 1.347(9)
C35 C39 3.345(7)
C37 C38 1.401(6)
C37 C49 1.496(6)
C38 C39 1.365(7)
C39 C40 1.381(7)
C40 C41 1.423(6)
C40 C47 1.447(7)
C41 C42 1.441(6)
C42 C43 1.410(7)
C43 C44 1.403(7)
C43 C48 1.431(7)
C44 C45 1.371(8)
C45 C46 1.404(7)
C46 C58 1.502(7)
C47 C48 1.339(8)
C49 C50 1.408(6)
C49 C54 1.409(7)
C50 C51 1.390(7)
C50 C55 1.503(7)
C51 C52 1.382(7)
C52 C53 1.389(7)
C52 C56 1.497(8)
C53 C54 1.381(7)
C54 C57 1.499(7)
C58 C63 1.402(7)
C58 C59 1.405(7)
C59 C60 1.383(7)
C59 C64 1.503(7)
C60 C61 1.387(8)
C61 C62 1.385(8)
C61 C65 1.498(8)
C62 C63 1.391(7)
C63 C66 1.513(8)
C67 C68 1.332(10)
C67 C72 1.398(11)
C68 C69 1.405(10)
C69 C70 1.330(10)
C70 C71 1.386(11)
C71 C72 1.381(10)
